data_7013669
loop_
_publ_author_name
'Ma, Haiyan'
'Spaniol, Thomas P.'
'Okuda, Jun'

_publ_section_title
;
 Rare earth metal complexes supported by 1,\w-dithiaalkanediyl-bridged
 bis(phenolato) ligands: synthesis, characterization and ring-opening
 polymerization catalysis of l-lactide
;
_journal_coden_ASTM DTARAF
_journal_issue 24
_journal_name_full 'Dalton Transactions'
_journal_page_first 4770
_journal_page_last 4780
_journal_paper_doi 10.1039/b311604b
_journal_year 2003
_chemical_formula_sum 'C33 H56 N O3 S2 Sc Si2'
_chemical_formula_weight 680.05
_space_group_IT_number 2
_symmetry_cell_setting triclinic
_symmetry_space_group_name_Hall '-P 1'
_symmetry_space_group_name_H-M 'P -1'
_atom_sites_solution_hydrogens geom
_atom_sites_solution_primary direct
_atom_sites_solution_secondary difmap
_audit_creation_method SHELXL-97
_cell_angle_alpha 102.28(2)
_cell_angle_beta 99.60(2)
_cell_angle_gamma 95.03(3)
_cell_formula_units_Z 2
_cell_length_a 8.951(3)
_cell_length_b 11.127(4)
_cell_length_c 20.548(2)
_cell_measurement_reflns_used 25
_cell_measurement_temperature 293(2)
_cell_measurement_theta_max 10.9
_cell_measurement_theta_min 9.3
_cell_volume 1955.5(10)
_computing_cell_refinement 'CAD4 Express (Enraf Nonius, 1994)'
_computing_data_collection 'CAD4 Express (Enraf Nonius, 1994)'
_computing_data_reduction 'XCAD4 (Harms & Wocadlo, 1995)'
_computing_molecular_graphics 'Ortep-3 for Windows (Farrugia, 1997)'
_computing_structure_refinement 'SHELXL-97 (Sheldrick, 1997)'
_computing_structure_solution 'SHELXS-86 (Sheldrick, 1986)'
_diffrn_ambient_temperature 293(2)
_diffrn_measured_fraction_theta_full 0.999
_diffrn_measured_fraction_theta_max 0.999
_diffrn_measurement_device '\k-geometry diffractometer'
_diffrn_measurement_device_type 'CAD4 (Enraf nonius)'
_diffrn_measurement_method 'non-profiled omega/2theta scans'
_diffrn_radiation_monochromator graphite
_diffrn_radiation_source 'fine-focus sealed tube'
_diffrn_radiation_type MoK\a
_diffrn_radiation_wavelength 0.71073
_diffrn_reflns_av_R_equivalents 0.0736
_diffrn_reflns_av_sigmaI/netI 0.1007
_diffrn_reflns_limit_h_max 11
_diffrn_reflns_limit_h_min -11
_diffrn_reflns_limit_k_max 13
_diffrn_reflns_limit_k_min -13
_diffrn_reflns_limit_l_max 25
_diffrn_reflns_limit_l_min -25
_diffrn_reflns_number 15277
_diffrn_reflns_theta_full 25.98
_diffrn_reflns_theta_max 25.98
_diffrn_reflns_theta_min 2.07
_diffrn_standards_decay_% 17
_diffrn_standards_interval_count 242
_diffrn_standards_interval_time 119
_diffrn_standards_number 3
_exptl_absorpt_coefficient_mu 0.386
_exptl_absorpt_correction_T_max 0.9248
_exptl_absorpt_correction_T_min 0.6428
_exptl_absorpt_correction_type psi-scan
_exptl_absorpt_process_details psi-scans
_exptl_crystal_colour colourless
_exptl_crystal_density_diffrn 1.155
_exptl_crystal_density_method 'not measured'
_exptl_crystal_description plate
_exptl_crystal_F_000 732
_exptl_crystal_size_max 0.5
_exptl_crystal_size_mid 0.5
_exptl_crystal_size_min 0.2
_refine_diff_density_max 0.775
_refine_diff_density_min -0.494
_refine_diff_density_rms 0.099
_refine_ls_extinction_method none
_refine_ls_goodness_of_fit_ref 0.984
_refine_ls_hydrogen_treatment mixed
_refine_ls_matrix_type full
_refine_ls_number_parameters 415
_refine_ls_number_reflns 7643
_refine_ls_number_restraints 0
_refine_ls_restrained_S_all 0.984
_refine_ls_R_factor_all 0.1609
_refine_ls_R_factor_gt 0.0789
_refine_ls_shift/su_max 0.000
_refine_ls_shift/su_mean 0.000
_refine_ls_structure_factor_coef Fsqd
_refine_ls_weighting_details 'calc w=1/[\s^2^(Fo^2^)+(0.1541P)^2^+0.0000P] where P=(Fo^2^+2Fc^2^)/3'
_refine_ls_weighting_scheme calc
_refine_ls_wR_factor_gt 0.1957
_refine_ls_wR_factor_ref 0.2630
_reflns_number_gt 3913
_reflns_number_total 7643
_reflns_threshold_expression >2sigma(I)
_cod_data_source_file b311604b.txt
_cod_data_source_block hm8
_cod_original_sg_symbol_H-M P-1
_cod_database_code 7013669
_diffrn_standards_corr_method 'STDANAL linear fit'
_diffrn_standards_corr_fact_max 1.201
_diffrn_standards_corr_fact_min 1.012

loop_
_symmetry_equiv_pos_as_xyz
'x, y, z'
'-x, -y, -z'

loop_
_atom_site_label
_atom_site_type_symbol
_atom_site_fract_x
_atom_site_fract_y
_atom_site_fract_z
_atom_site_U_iso_or_equiv
_atom_site_adp_type
_atom_site_occupancy
_atom_site_symmetry_multiplicity
_atom_site_calc_flag
_atom_site_refinement_flags
_atom_site_disorder_assembly
_atom_site_disorder_group
Sc Sc 0.11863(12) 0.14830(9) 0.26536(5) 0.0396(3) Uani 1 1 d . . .
S1 S -0.18377(18) 0.05051(14) 0.23276(9) 0.0552(4) Uani 1 1 d . . .
S2 S 0.1327(2) 0.00176(15) 0.13503(8) 0.0596(5) Uani 1 1 d . . .
Si1 Si 0.1452(2) 0.39257(16) 0.38355(9) 0.0576(5) Uani 1 1 d . . .
H1 H 0.215(6) 0.428(5) 0.328(3) 0.057(17) Uiso 1 1 d . . .
Si2 Si 0.0335(3) 0.14790(18) 0.41377(9) 0.0646(6) Uani 1 1 d . . .
H2 H -0.012(5) 0.022(4) 0.376(2) 0.039(14) Uiso 1 1 d . . .
O1 O 0.0090(4) 0.2489(3) 0.20721(18) 0.0415(9) Uani 1 1 d . . .
O2 O 0.2060(5) -0.0076(3) 0.27692(19) 0.0495(10) Uani 1 1 d . . .
O3 O 0.3441(4) 0.2325(4) 0.2601(2) 0.0521(10) Uani 1 1 d . . .
N N 0.1018(6) 0.2353(4) 0.3630(2) 0.0524(13) Uani 1 1 d . . .
C1 C -0.1287(6) 0.2304(5) 0.1671(3) 0.0412(13) Uani 1 1 d . . .
C2 C -0.2365(6) 0.1350(5) 0.1699(3) 0.0443(13) Uani 1 1 d . . .
C3 C -0.3802(7) 0.1113(6) 0.1293(3) 0.0518(16) Uani 1 1 d . . .
H3 H -0.435(6) 0.058(5) 0.135(3) 0.041(17) Uiso 1 1 d . . .
C4 C -0.4215(7) 0.1819(6) 0.0825(3) 0.0543(15) Uani 1 1 d . . .
C5 C -0.3160(7) 0.2779(6) 0.0815(3) 0.0499(15) Uani 1 1 d . . .
H5 H -0.344(6) 0.321(5) 0.050(3) 0.048(16) Uiso 1 1 d . . .
C6 C -0.1702(6) 0.3081(5) 0.1213(3) 0.0396(12) Uani 1 1 d . . .
C7 C -0.5775(7) 0.1553(7) 0.0356(4) 0.076(2) Uani 1 1 d . . .
H7A H -0.6139 0.2321 0.0307 0.113 Uiso 1 1 calc R . .
H7B H -0.6481 0.1094 0.0545 0.113 Uiso 1 1 calc R . .
H7C H -0.5686 0.1076 -0.0081 0.113 Uiso 1 1 calc R . .
C8 C -0.0587(7) 0.4144(5) 0.1151(3) 0.0441(13) Uani 1 1 d . . .
C9 C 0.0788(7) 0.3613(6) 0.0898(4) 0.0638(18) Uani 1 1 d . . .
H9A H 0.1159 0.3055 0.1167 0.096 Uiso 1 1 calc R . .
H9B H 0.1582 0.4278 0.0938 0.096 Uiso 1 1 calc R . .
H9C H 0.0485 0.3175 0.0432 0.096 Uiso 1 1 calc R . .
C10 C -0.0055(9) 0.5066(5) 0.1849(3) 0.0667(19) Uani 1 1 d . . .
H10A H 0.0393 0.4635 0.2175 0.100 Uiso 1 1 calc R . .
H10B H -0.0915 0.5425 0.1994 0.100 Uiso 1 1 calc R . .
H10C H 0.0689 0.5710 0.1810 0.100 Uiso 1 1 calc R . .
C11 C -0.1284(8) 0.4879(6) 0.0652(4) 0.0658(19) Uani 1 1 d . . .
H11A H -0.0537 0.5540 0.0635 0.099 Uiso 1 1 calc R . .
H11B H -0.2153 0.5220 0.0800 0.099 Uiso 1 1 calc R . .
H11C H -0.1600 0.4339 0.0209 0.099 Uiso 1 1 calc R . .
C12 C -0.2296(9) -0.1095(6) 0.1868(5) 0.085(3) Uani 1 1 d . . .
H12A H -0.2515 -0.1591 0.2184 0.102 Uiso 1 1 calc R . .
H12B H -0.3225 -0.1168 0.1535 0.102 Uiso 1 1 calc R . .
C13 C -0.1111(9) -0.1634(7) 0.1514(6) 0.103(4) Uani 1 1 d . . .
H13A H -0.1520 -0.2481 0.1278 0.123 Uiso 1 1 calc R . .
H13B H -0.0247 -0.1678 0.1858 0.123 Uiso 1 1 calc R . .
C14 C -0.0493(9) -0.0997(8) 0.0998(4) 0.093(3) Uani 1 1 d . . .
H14A H -0.1249 -0.0508 0.0829 0.112 Uiso 1 1 calc R . .
H14B H -0.0353 -0.1630 0.0616 0.112 Uiso 1 1 calc R . .
C15 C 0.2445(7) -0.1033(5) 0.1669(3) 0.0457(14) Uani 1 1 d . . .
C16 C 0.2672(6) -0.0946(5) 0.2381(3) 0.0413(13) Uani 1 1 d . . .
C17 C 0.3491(7) -0.1825(5) 0.2644(3) 0.0493(15) Uani 1 1 d . . .
C18 C 0.4076(7) -0.2685(6) 0.2191(4) 0.0575(17) Uani 1 1 d . . .
H18 H 0.461(6) -0.325(5) 0.241(3) 0.041(14) Uiso 1 1 d . . .
C19 C 0.3910(7) -0.2768(5) 0.1495(3) 0.0522(15) Uani 1 1 d . . .
C20 C 0.3080(7) -0.1921(6) 0.1248(4) 0.0525(15) Uani 1 1 d . . .
H20 H 0.292(6) -0.191(5) 0.078(3) 0.039(15) Uiso 1 1 d . . .
C21 C 0.4605(8) -0.3725(6) 0.1062(4) 0.072(2) Uani 1 1 d . . .
H21A H 0.4006 -0.3945 0.0611 0.107 Uiso 1 1 calc R . .
H21B H 0.4632 -0.4447 0.1248 0.107 Uiso 1 1 calc R . .
H21C H 0.5626 -0.3400 0.1048 0.107 Uiso 1 1 calc R . .
C22 C 0.3685(9) -0.1846(6) 0.3397(3) 0.067(2) Uani 1 1 d . . .
C23 C 0.2096(11) -0.2105(7) 0.3564(4) 0.088(3) Uani 1 1 d . . .
H23A H 0.1587 -0.2879 0.3279 0.132 Uiso 1 1 calc R . .
H23B H 0.1509 -0.1450 0.3486 0.132 Uiso 1 1 calc R . .
H23C H 0.2200 -0.2146 0.4031 0.132 Uiso 1 1 calc R . .
C24 C 0.4550(11) -0.0601(7) 0.3849(4) 0.102(3) Uani 1 1 d . . .
H24A H 0.3934 0.0053 0.3806 0.153 Uiso 1 1 calc R . .
H24B H 0.5497 -0.0423 0.3706 0.153 Uiso 1 1 calc R . .
H24C H 0.4753 -0.0662 0.4314 0.153 Uiso 1 1 calc R . .
C25 C 0.4617(11) -0.2882(7) 0.3557(4) 0.098(3) Uani 1 1 d . . .
H25A H 0.4680 -0.2899 0.4026 0.147 Uiso 1 1 calc R . .
H25B H 0.5627 -0.2726 0.3468 0.147 Uiso 1 1 calc R . .
H25C H 0.4125 -0.3666 0.3277 0.147 Uiso 1 1 calc R . .
C26 C 0.2851(11) 0.4535(8) 0.4634(4) 0.109(3) Uani 1 1 d . . .
H26A H 0.2425 0.4355 0.5006 0.164 Uiso 1 1 calc R . .
H26B H 0.3090 0.5416 0.4702 0.164 Uiso 1 1 calc R . .
H26C H 0.3766 0.4150 0.4608 0.164 Uiso 1 1 calc R . .
C27 C -0.0173(9) 0.4815(7) 0.3860(5) 0.090(3) Uani 1 1 d . . .
H27A H -0.0785 0.4663 0.3413 0.135 Uiso 1 1 calc R . .
H27B H 0.0194 0.5684 0.4016 0.135 Uiso 1 1 calc R . .
H27C H -0.0781 0.4565 0.4163 0.135 Uiso 1 1 calc R . .
C28 C -0.1438(10) 0.1938(8) 0.4414(5) 0.095(3) Uani 1 1 d . . .
H28A H -0.1201 0.2700 0.4756 0.142 Uiso 1 1 calc R . .
H28B H -0.1888 0.1300 0.4597 0.142 Uiso 1 1 calc R . .
H28C H -0.2144 0.2053 0.4033 0.142 Uiso 1 1 calc R . .
C29 C 0.1796(12) 0.1442(10) 0.4894(5) 0.130(4) Uani 1 1 d . . .
H29A H 0.2800 0.1598 0.4799 0.196 Uiso 1 1 calc R . .
H29B H 0.1668 0.0642 0.4997 0.196 Uiso 1 1 calc R . .
H29C H 0.1671 0.2068 0.5276 0.196 Uiso 1 1 calc R . .
C30 C 0.4754(8) 0.2203(7) 0.3069(4) 0.085(3) Uani 1 1 d . . .
H30A H 0.5253 0.1508 0.2878 0.101 Uiso 1 1 calc R . .
H30B H 0.4474 0.2076 0.3488 0.101 Uiso 1 1 calc R . .
C31 C 0.5763(10) 0.3373(10) 0.3192(5) 0.116(4) Uani 1 1 d . . .
H31A H 0.5550 0.3971 0.3573 0.140 Uiso 1 1 calc R . .
H31B H 0.6825 0.3239 0.3291 0.140 Uiso 1 1 calc R . .
C32 C 0.5446(8) 0.3818(6) 0.2570(4) 0.074(2) Uani 1 1 d . . .
H32A H 0.6143 0.3539 0.2272 0.089 Uiso 1 1 calc R . .
H32B H 0.5545 0.4717 0.2672 0.089 Uiso 1 1 calc R . .
C33 C 0.3850(7) 0.3279(6) 0.2251(4) 0.0600(17) Uani 1 1 d . . .
H33A H 0.3173 0.3912 0.2301 0.072 Uiso 1 1 calc R . .
H33B H 0.3777 0.2920 0.1772 0.072 Uiso 1 1 calc R . .

loop_
_atom_site_aniso_label
_atom_site_aniso_U_11
_atom_site_aniso_U_22
_atom_site_aniso_U_33
_atom_site_aniso_U_23
_atom_site_aniso_U_13
_atom_site_aniso_U_12
Sc 0.0443(6) 0.0352(5) 0.0357(6) 0.0088(4) -0.0005(5) 0.0002(4)
S1 0.0528(9) 0.0520(9) 0.0622(10) 0.0274(8) 0.0034(8) -0.0060(7)
S2 0.0875(13) 0.0520(9) 0.0415(9) 0.0144(7) 0.0067(8) 0.0226(8)
Si1 0.0584(11) 0.0530(10) 0.0516(11) -0.0047(8) 0.0122(9) -0.0064(8)
Si2 0.0859(14) 0.0641(12) 0.0447(10) 0.0202(9) 0.0073(10) 0.0055(10)
O1 0.043(2) 0.0370(19) 0.041(2) 0.0129(16) -0.0017(17) -0.0037(16)
O2 0.064(3) 0.041(2) 0.044(2) 0.0143(18) 0.0035(19) 0.0107(19)
O3 0.043(2) 0.052(2) 0.063(3) 0.020(2) 0.005(2) 0.0054(18)
N 0.062(3) 0.045(3) 0.044(3) 0.003(2) 0.004(2) -0.001(2)
C1 0.042(3) 0.034(3) 0.045(3) 0.006(2) 0.009(3) 0.000(2)
C2 0.044(3) 0.041(3) 0.047(3) 0.011(2) 0.007(3) 0.001(2)
C3 0.045(4) 0.057(4) 0.051(4) 0.013(3) 0.009(3) -0.007(3)
C4 0.042(3) 0.069(4) 0.046(4) 0.009(3) -0.001(3) 0.005(3)
C5 0.052(4) 0.057(4) 0.042(3) 0.014(3) 0.006(3) 0.009(3)
C6 0.043(3) 0.040(3) 0.039(3) 0.011(2) 0.012(2) 0.011(2)
C7 0.046(4) 0.106(6) 0.064(5) 0.015(4) -0.010(3) 0.003(4)
C8 0.058(4) 0.042(3) 0.036(3) 0.018(2) 0.003(3) 0.009(3)
C9 0.061(4) 0.072(4) 0.067(4) 0.031(4) 0.017(4) 0.008(3)
C10 0.095(5) 0.042(3) 0.063(4) 0.019(3) 0.011(4) -0.002(3)
C11 0.077(5) 0.060(4) 0.068(4) 0.038(3) 0.005(4) 0.011(3)
C12 0.070(5) 0.047(4) 0.127(7) 0.023(4) -0.007(5) -0.015(4)
C13 0.060(5) 0.043(4) 0.181(11) 0.005(5) -0.017(6) 0.003(4)
C14 0.082(6) 0.094(6) 0.068(5) -0.035(5) -0.033(4) 0.042(5)
C15 0.051(3) 0.042(3) 0.042(3) 0.013(2) 0.001(3) 0.002(3)
C16 0.046(3) 0.036(3) 0.042(3) 0.011(2) 0.005(3) 0.002(2)
C17 0.060(4) 0.041(3) 0.043(3) 0.014(3) -0.006(3) 0.001(3)
C18 0.052(4) 0.038(3) 0.082(5) 0.021(3) 0.001(3) 0.007(3)
C19 0.047(3) 0.045(3) 0.063(4) 0.008(3) 0.010(3) 0.003(3)
C20 0.051(4) 0.050(3) 0.057(4) 0.008(3) 0.018(3) 0.005(3)
C21 0.060(4) 0.061(4) 0.090(6) 0.005(4) 0.014(4) 0.016(3)
C22 0.104(6) 0.045(3) 0.046(4) 0.016(3) -0.007(4) 0.011(4)
C23 0.146(8) 0.070(5) 0.059(5) 0.033(4) 0.023(5) 0.019(5)
C24 0.149(8) 0.061(5) 0.071(5) 0.009(4) -0.041(5) 0.015(5)
C25 0.145(8) 0.068(5) 0.083(6) 0.039(4) -0.007(5) 0.034(5)
C26 0.100(7) 0.103(7) 0.089(7) -0.014(5) -0.020(5) -0.024(5)
C27 0.079(5) 0.056(4) 0.134(8) 0.011(5) 0.035(5) 0.001(4)
C28 0.112(7) 0.096(6) 0.099(7) 0.050(5) 0.045(6) 0.023(5)
C29 0.140(9) 0.158(9) 0.088(7) 0.071(7) -0.034(6) -0.009(7)
C30 0.049(4) 0.096(6) 0.110(7) 0.056(5) -0.013(4) -0.008(4)
C31 0.077(6) 0.145(9) 0.116(8) 0.063(7) -0.028(5) -0.039(6)
C32 0.062(4) 0.060(4) 0.100(6) 0.026(4) 0.014(4) -0.002(3)
C33 0.052(4) 0.067(4) 0.066(4) 0.024(3) 0.014(3) 0.006(3)

loop_
_atom_type_symbol
_atom_type_description
_atom_type_scat_dispersion_real
_atom_type_scat_dispersion_imag
_atom_type_scat_source
C C 0.0033 0.0016 'International Tables Vol C Tables 4.2.6.8 and 6.1.1.4'
H H 0.0000 0.0000 'International Tables Vol C Tables 4.2.6.8 and 6.1.1.4'
N N 0.0061 0.0033 'International Tables Vol C Tables 4.2.6.8 and 6.1.1.4'
O O 0.0106 0.0060 'International Tables Vol C Tables 4.2.6.8 and 6.1.1.4'
S S 0.1246 0.1234 'International Tables Vol C Tables 4.2.6.8 and 6.1.1.4'
Sc Sc 0.2519 0.3716 'International Tables Vol C Tables 4.2.6.8 and 6.1.1.4'
Si Si 0.0817 0.0704 'International Tables Vol C Tables 4.2.6.8 and 6.1.1.4'

loop_
_geom_angle_atom_site_label_1
_geom_angle_atom_site_label_2
_geom_angle_atom_site_label_3
_geom_angle
_geom_angle_site_symmetry_1
_geom_angle_site_symmetry_3
_geom_angle_publ_flag
O1 Sc O2 151.14(16) . . ?
O1 Sc N 103.97(18) . . ?
O2 Sc N 103.56(18) . . ?
O1 Sc O3 93.56(15) . . ?
O2 Sc O3 89.78(16) . . ?
N Sc O3 100.58(18) . . ?
O1 Sc S1 72.61(11) . . ?
O2 Sc S1 97.54(12) . . ?
N Sc S1 92.86(15) . . ?
O3 Sc S1 162.78(12) . . ?
O1 Sc S2 80.86(11) . . ?
O2 Sc S2 71.03(12) . . ?
N Sc S2 173.30(14) . . ?
O3 Sc S2 83.58(12) . . ?
S1 Sc S2 84.10(7) . . ?
O1 Sc Si1 83.95(11) . . ?
O2 Sc Si1 124.87(12) . . ?
N Sc Si1 28.74(14) . . ?
O3 Sc Si1 81.50(12) . . ?
S1 Sc Si1 106.48(7) . . ?
S2 Sc Si1 157.95(6) . . ?
O1 Sc Si2 119.36(12) . . ?
O2 Sc Si2 83.18(12) . . ?
N Sc Si2 27.43(14) . . ?
O3 Sc Si2 119.07(12) . . ?
S1 Sc Si2 77.44(6) . . ?
S2 Sc Si2 145.92(6) . . ?
Si1 Sc Si2 56.12(5) . . ?
C2 S1 C12 103.8(3) . . ?
C2 S1 Sc 95.86(18) . . ?
C12 S1 Sc 117.4(3) . . ?
C15 S2 C14 100.2(3) . . ?
C15 S2 Sc 94.9(2) . . ?
C14 S2 Sc 109.4(3) . . ?
N Si1 C27 116.0(3) . . ?
N Si1 C26 114.1(4) . . ?
C27 Si1 C26 108.2(4) . . ?
N Si1 Sc 35.76(17) . . ?
C27 Si1 Sc 119.0(3) . . ?
C26 Si1 Sc 131.8(3) . . ?
N Si2 C28 114.1(3) . . ?
N Si2 C29 112.6(4) . . ?
C28 Si2 C29 109.5(5) . . ?
N Si2 Sc 33.76(16) . . ?
C28 Si2 Sc 125.7(3) . . ?
C29 Si2 Sc 122.8(4) . . ?
C1 O1 Sc 133.1(3) . . ?
C16 O2 Sc 135.3(3) . . ?
C30 O3 C33 108.7(5) . . ?
C30 O3 Sc 120.4(4) . . ?
C33 O3 Sc 129.3(3) . . ?
Si1 N Si2 125.5(3) . . ?
Si1 N Sc 115.5(3) . . ?
Si2 N Sc 118.8(2) . . ?
O1 C1 C2 119.9(5) . . ?
O1 C1 C6 121.7(4) . . ?
C2 C1 C6 118.4(5) . . ?
C3 C2 C1 122.2(6) . . ?
C3 C2 S1 121.5(4) . . ?
C1 C2 S1 116.2(4) . . ?
C2 C3 C4 120.6(6) . . ?
C5 C4 C3 116.6(6) . . ?
C5 C4 C7 121.6(6) . . ?
C3 C4 C7 121.7(6) . . ?
C4 C5 C6 125.9(6) . . ?
C5 C6 C1 116.1(5) . . ?
C5 C6 C8 122.2(5) . . ?
C1 C6 C8 121.6(5) . . ?
C6 C8 C11 112.9(5) . . ?
C6 C8 C9 108.7(5) . . ?
C11 C8 C9 107.9(5) . . ?
C6 C8 C10 110.1(5) . . ?
C11 C8 C10 107.2(5) . . ?
C9 C8 C10 110.0(5) . . ?
C13 C12 S1 116.3(5) . . ?
C12 C13 C14 119.5(7) . . ?
C13 C14 S2 113.8(5) . . ?
C20 C15 C16 120.8(6) . . ?
C20 C15 S2 122.1(5) . . ?
C16 C15 S2 117.1(4) . . ?
O2 C16 C17 122.7(5) . . ?
O2 C16 C15 119.1(5) . . ?
C17 C16 C15 118.1(5) . . ?
C18 C17 C16 117.4(6) . . ?
C18 C17 C22 121.4(6) . . ?
C16 C17 C22 121.1(6) . . ?
C17 C18 C19 125.5(6) . . ?
C20 C19 C18 116.0(6) . . ?
C20 C19 C21 123.4(6) . . ?
C18 C19 C21 120.5(6) . . ?
C19 C20 C15 122.0(6) . . ?
C17 C22 C23 108.5(6) . . ?
C17 C22 C25 111.2(6) . . ?
C23 C22 C25 108.0(6) . . ?
C17 C22 C24 110.7(6) . . ?
C23 C22 C24 111.1(7) . . ?
C25 C22 C24 107.3(6) . . ?
O3 C30 C31 105.3(6) . . ?
C32 C31 C30 106.0(7) . . ?
C31 C32 C33 105.1(6) . . ?
O3 C33 C32 106.5(5) . . ?

loop_
_geom_bond_atom_site_label_1
_geom_bond_atom_site_label_2
_geom_bond_distance
_geom_bond_site_symmetry_2
_geom_bond_publ_flag
Sc O1 2.004(4) . ?
Sc O2 2.007(4) . ?
Sc N 2.071(5) . ?
Sc O3 2.179(4) . ?
Sc S1 2.744(2) . ?
Sc S2 2.853(2) . ?
Sc Si1 3.198(2) . ?
Sc Si2 3.265(2) . ?
S1 C2 1.779(6) . ?
S1 C12 1.805(7) . ?
S2 C15 1.763(6) . ?
S2 C14 1.841(9) . ?
Si1 N 1.704(5) . ?
Si1 C27 1.832(8) . ?
Si1 C26 1.847(8) . ?
Si2 N 1.717(5) . ?
Si2 C28 1.849(9) . ?
Si2 C29 1.868(8) . ?
O1 C1 1.337(6) . ?
O2 C16 1.335(6) . ?
O3 C30 1.425(7) . ?
O3 C33 1.456(7) . ?
C1 C2 1.388(7) . ?
C1 C6 1.435(7) . ?
C2 C3 1.382(8) . ?
C3 C4 1.390(9) . ?
C4 C5 1.368(8) . ?
C4 C7 1.525(8) . ?
C5 C6 1.390(8) . ?
C6 C8 1.519(7) . ?
C8 C11 1.530(7) . ?
C8 C9 1.530(9) . ?
C8 C10 1.548(8) . ?
C12 C13 1.483(12) . ?
C13 C14 1.543(13) . ?
C15 C20 1.395(8) . ?
C15 C16 1.425(7) . ?
C16 C17 1.416(7) . ?
C17 C18 1.389(9) . ?
C17 C22 1.534(8) . ?
C18 C19 1.394(9) . ?
C19 C20 1.377(9) . ?
C19 C21 1.487(9) . ?
C22 C23 1.534(11) . ?
C22 C25 1.539(9) . ?
C22 C24 1.551(9) . ?
C30 C31 1.467(10) . ?
C31 C32 1.460(11) . ?
C32 C33 1.483(9) . ?

loop_
_geom_torsion_atom_site_label_1
_geom_torsion_atom_site_label_2
_geom_torsion_atom_site_label_3
_geom_torsion_atom_site_label_4
_geom_torsion
_geom_torsion_site_symmetry_1
_geom_torsion_site_symmetry_2
_geom_torsion_site_symmetry_3
_geom_torsion_site_symmetry_4
_geom_torsion_publ_flag
O1 Sc S1 C2 11.3(2) . . . . ?
O2 Sc S1 C2 -140.9(2) . . . . ?
N Sc S1 C2 115.0(2) . . . . ?
O3 Sc S1 C2 -26.4(5) . . . . ?
S2 Sc S1 C2 -70.97(19) . . . . ?
Si1 Sc S1 C2 89.3(2) . . . . ?
Si2 Sc S1 C2 137.9(2) . . . . ?
O1 Sc S1 C12 120.1(4) . . . . ?
O2 Sc S1 C12 -32.1(4) . . . . ?
N Sc S1 C12 -136.2(4) . . . . ?
O3 Sc S1 C12 82.4(5) . . . . ?
S2 Sc S1 C12 37.8(3) . . . . ?
Si1 Sc S1 C12 -161.9(3) . . . . ?
Si2 Sc S1 C12 -113.3(3) . . . . ?
O1 Sc S2 C15 175.9(2) . . . . ?
O2 Sc S2 C15 -10.8(2) . . . . ?
N Sc S2 C15 -47.6(13) . . . . ?
O3 Sc S2 C15 81.2(2) . . . . ?
S1 Sc S2 C15 -110.9(2) . . . . ?
Si1 Sc S2 C15 128.8(2) . . . . ?
Si2 Sc S2 C15 -53.7(2) . . . . ?
O1 Sc S2 C14 -81.5(3) . . . . ?
O2 Sc S2 C14 91.9(3) . . . . ?
N Sc S2 C14 55.1(14) . . . . ?
O3 Sc S2 C14 -176.1(3) . . . . ?
S1 Sc S2 C14 -8.2(3) . . . . ?
Si1 Sc S2 C14 -128.5(3) . . . . ?
Si2 Sc S2 C14 49.0(3) . . . . ?
O1 Sc Si1 N 134.3(3) . . . . ?
O2 Sc Si1 N -47.4(3) . . . . ?
O3 Sc Si1 N -131.2(3) . . . . ?
S1 Sc Si1 N 64.5(3) . . . . ?
S2 Sc Si1 N -179.1(3) . . . . ?
Si2 Sc Si1 N 2.6(3) . . . . ?
O1 Sc Si1 C27 39.2(3) . . . . ?
O2 Sc Si1 C27 -142.5(4) . . . . ?
N Sc Si1 C27 -95.1(5) . . . . ?
O3 Sc Si1 C27 133.7(3) . . . . ?
S1 Sc Si1 C27 -30.6(3) . . . . ?
S2 Sc Si1 C27 85.8(4) . . . . ?
Si2 Sc Si1 C27 -92.5(3) . . . . ?
O1 Sc Si1 C26 -153.6(5) . . . . ?
O2 Sc Si1 C26 24.7(5) . . . . ?
N Sc Si1 C26 72.1(5) . . . . ?
O3 Sc Si1 C26 -59.1(5) . . . . ?
S1 Sc Si1 C26 136.6(4) . . . . ?
S2 Sc Si1 C26 -107.0(5) . . . . ?
Si2 Sc Si1 C26 74.7(5) . . . . ?
O1 Sc Si2 N -61.2(3) . . . . ?
O2 Sc Si2 N 138.0(3) . . . . ?
O3 Sc Si2 N 52.0(3) . . . . ?
S1 Sc Si2 N -122.7(3) . . . . ?
S2 Sc Si2 N 178.4(3) . . . . ?
Si1 Sc Si2 N -2.7(3) . . . . ?
O1 Sc Si2 C28 19.1(4) . . . . ?
O2 Sc Si2 C28 -141.8(4) . . . . ?
N Sc Si2 C28 80.2(5) . . . . ?
O3 Sc Si2 C28 132.3(4) . . . . ?
S1 Sc Si2 C28 -42.5(4) . . . . ?
S2 Sc Si2 C28 -101.3(4) . . . . ?
Si1 Sc Si2 C28 77.5(4) . . . . ?
O1 Sc Si2 C29 -143.0(4) . . . . ?
O2 Sc Si2 C29 56.1(4) . . . . ?
N Sc Si2 C29 -81.9(5) . . . . ?
O3 Sc Si2 C29 -29.8(4) . . . . ?
S1 Sc Si2 C29 155.4(4) . . . . ?
S2 Sc Si2 C29 96.6(4) . . . . ?
Si1 Sc Si2 C29 -84.6(4) . . . . ?
O2 Sc O1 C1 58.6(6) . . . . ?
N Sc O1 C1 -103.6(5) . . . . ?
O3 Sc O1 C1 154.6(5) . . . . ?
S1 Sc O1 C1 -15.0(4) . . . . ?
S2 Sc O1 C1 71.7(5) . . . . ?
Si1 Sc O1 C1 -124.4(5) . . . . ?
Si2 Sc O1 C1 -79.0(5) . . . . ?
O1 Sc O2 C16 30.6(7) . . . . ?
N Sc O2 C16 -167.3(5) . . . . ?
O3 Sc O2 C16 -66.4(5) . . . . ?
S1 Sc O2 C16 97.9(5) . . . . ?
S2 Sc O2 C16 16.9(4) . . . . ?
Si1 Sc O2 C16 -145.9(4) . . . . ?
Si2 Sc O2 C16 174.3(5) . . . . ?
O1 Sc O3 C30 164.0(5) . . . . ?
O2 Sc O3 C30 -44.7(5) . . . . ?
N Sc O3 C30 59.1(5) . . . . ?
S1 Sc O3 C30 -160.2(5) . . . . ?
S2 Sc O3 C30 -115.6(5) . . . . ?
Si1 Sc O3 C30 80.7(5) . . . . ?
Si2 Sc O3 C30 37.4(5) . . . . ?
O1 Sc O3 C33 0.2(5) . . . . ?
O2 Sc O3 C33 151.6(5) . . . . ?
N Sc O3 C33 -104.7(5) . . . . ?
S1 Sc O3 C33 36.0(7) . . . . ?
S2 Sc O3 C33 80.6(5) . . . . ?
Si1 Sc O3 C33 -83.1(5) . . . . ?
Si2 Sc O3 C33 -126.4(5) . . . . ?
C27 Si1 N Si2 -70.8(5) . . . . ?
C26 Si1 N Si2 56.0(5) . . . . ?
Sc Si1 N Si2 -174.9(6) . . . . ?
C27 Si1 N Sc 104.2(4) . . . . ?
C26 Si1 N Sc -129.1(4) . . . . ?
C28 Si2 N Si1 56.1(5) . . . . ?
C29 Si2 N Si1 -69.6(6) . . . . ?
Sc Si2 N Si1 174.8(6) . . . . ?
C28 Si2 N Sc -118.7(4) . . . . ?
C29 Si2 N Sc 115.7(5) . . . . ?
O1 Sc N Si1 -47.2(3) . . . . ?
O2 Sc N Si1 141.6(3) . . . . ?
O3 Sc N Si1 49.2(3) . . . . ?
S1 Sc N Si1 -120.0(3) . . . . ?
S2 Sc N Si1 177.2(11) . . . . ?
Si2 Sc N Si1 -175.3(5) . . . . ?
O1 Sc N Si2 128.1(3) . . . . ?
O2 Sc N Si2 -43.1(3) . . . . ?
O3 Sc N Si2 -135.5(3) . . . . ?
S1 Sc N Si2 55.3(3) . . . . ?
S2 Sc N Si2 -7.5(16) . . . . ?
Si1 Sc N Si2 175.3(5) . . . . ?
Sc O1 C1 C2 12.1(8) . . . . ?
Sc O1 C1 C6 -168.9(4) . . . . ?
O1 C1 C2 C3 -179.6(5) . . . . ?
C6 C1 C2 C3 1.4(9) . . . . ?
O1 C1 C2 S1 4.2(7) . . . . ?
C6 C1 C2 S1 -174.8(4) . . . . ?
C12 S1 C2 C3 52.5(6) . . . . ?
Sc S1 C2 C3 172.5(5) . . . . ?
C12 S1 C2 C1 -131.2(5) . . . . ?
Sc S1 C2 C1 -11.2(4) . . . . ?
C1 C2 C3 C4 1.2(10) . . . . ?
S1 C2 C3 C4 177.2(5) . . . . ?
C2 C3 C4 C5 -2.9(10) . . . . ?
C2 C3 C4 C7 178.1(6) . . . . ?
C3 C4 C5 C6 2.3(10) . . . . ?
C7 C4 C5 C6 -178.7(6) . . . . ?
C4 C5 C6 C1 0.1(9) . . . . ?
C4 C5 C6 C8 178.1(6) . . . . ?
O1 C1 C6 C5 179.0(5) . . . . ?
C2 C1 C6 C5 -2.0(8) . . . . ?
O1 C1 C6 C8 1.0(8) . . . . ?
C2 C1 C6 C8 -180.0(5) . . . . ?
C5 C6 C8 C11 4.2(8) . . . . ?
C1 C6 C8 C11 -177.9(5) . . . . ?
C5 C6 C8 C9 -115.5(6) . . . . ?
C1 C6 C8 C9 62.3(7) . . . . ?
C5 C6 C8 C10 124.0(6) . . . . ?
C1 C6 C8 C10 -58.2(7) . . . . ?
C2 S1 C12 C13 85.2(7) . . . . ?
Sc S1 C12 C13 -19.0(8) . . . . ?
S1 C12 C13 C14 -55.6(10) . . . . ?
C12 C13 C14 S2 97.9(7) . . . . ?
C15 S2 C14 C13 54.7(6) . . . . ?
Sc S2 C14 C13 -44.3(6) . . . . ?
C14 S2 C15 C20 77.9(6) . . . . ?
Sc S2 C15 C20 -171.3(5) . . . . ?
C14 S2 C15 C16 -101.7(5) . . . . ?
Sc S2 C15 C16 9.1(4) . . . . ?
Sc O2 C16 C17 166.5(4) . . . . ?
Sc O2 C16 C15 -16.2(8) . . . . ?
C20 C15 C16 O2 179.3(5) . . . . ?
S2 C15 C16 O2 -1.0(7) . . . . ?
C20 C15 C16 C17 -3.2(8) . . . . ?
S2 C15 C16 C17 176.4(4) . . . . ?
O2 C16 C17 C18 -180.0(5) . . . . ?
C15 C16 C17 C18 2.7(8) . . . . ?
O2 C16 C17 C22 1.6(8) . . . . ?
C15 C16 C17 C22 -175.7(5) . . . . ?
C16 C17 C18 C19 -0.8(9) . . . . ?
C22 C17 C18 C19 177.5(6) . . . . ?
C17 C18 C19 C20 -0.6(9) . . . . ?
C17 C18 C19 C21 179.4(6) . . . . ?
C18 C19 C20 C15 0.1(9) . . . . ?
C21 C19 C20 C15 -179.9(6) . . . . ?
C16 C15 C20 C19 1.8(9) . . . . ?
S2 C15 C20 C19 -177.8(5) . . . . ?
C18 C17 C22 C23 -116.9(7) . . . . ?
C16 C17 C22 C23 61.4(7) . . . . ?
C18 C17 C22 C25 1.8(9) . . . . ?
C16 C17 C22 C25 -179.9(6) . . . . ?
C18 C17 C22 C24 121.0(7) . . . . ?
C16 C17 C22 C24 -60.7(9) . . . . ?
C33 O3 C30 C31 21.2(9) . . . . ?
Sc O3 C30 C31 -145.6(6) . . . . ?
O3 C30 C31 C32 -29.7(10) . . . . ?
C30 C31 C32 C33 26.4(10) . . . . ?
C30 O3 C33 C32 -4.9(8) . . . . ?
Sc O3 C33 C32 160.4(4) . . . . ?
C31 C32 C33 O3 -13.5(9) . . . . ?
